data_2100545
loop_
_publ_author_name
'V. Ferretti'
'L. Pretto'
'M. A. Tabrizi'
'P. Gilli'

_publ_section_title
;
 Role of strong intramolecular N---H&#x00B7;&#x00B7;&#x00B7;N hydrogen
 bonds in determining the conformation of adenosine-receptor
 antagonists
;
_journal_coeditor_code DE5026
_journal_date_accepted 2006-04-18
_journal_date_recd_electronic 2006-01-20
_journal_issue 4
_journal_name_full 'Acta Crystallographica Section B'
_journal_page_first 634
_journal_page_last 641
_journal_paper_category FA
_journal_paper_doi 10.1107/S0108768106013966
_journal_volume 62
_journal_year 2006
_chemical_formula_moiety '(C20 H18 N8 SO3),(H2O)'
_chemical_formula_sum 'C20 H20 N8 O4 S'
_chemical_formula_weight 468.50
_chemical_name_systematic
;
 N-[8-methyl-2-(2-furyl)-9-(methylthio)-8H-pyrazolo
[4,3-e][1,2,4]triazolo[1,5-c]pyrimidin-5-yl]N-(4-methoxyphenyl)
urea hydrate
;
_space_group_IT_number 2
_symmetry_cell_setting triclinic
_symmetry_space_group_name_Hall '-P 1'
_symmetry_space_group_name_H-M 'P -1'
_atom_sites_solution_hydrogens geom
_atom_sites_solution_primary direct
_atom_sites_solution_secondary difmap
_audit_creation_method SHELXL-97
_cell_angle_alpha 110.1850(18)
_cell_angle_beta 97.9640(18)
_cell_angle_gamma 99.6510(13)
_cell_formula_units_Z 2
_cell_length_a 10.1490(3)
_cell_length_b 10.5112(3)
_cell_length_c 11.4025(4)
_cell_measurement_reflns_used 10025
_cell_measurement_temperature 295
_cell_measurement_theta_max 30.
_cell_measurement_theta_min 1.
_cell_volume 1099.89(6)
_computing_cell_refinement 'DENZO-SMN (Otwinowski & Minor, 1997)'
_computing_data_collection 'Kappa CCD server software (Nonius, 1997)'
_computing_data_reduction 'DENZO-SMN (Otwinowski & Minor, 1997)'
_computing_molecular_graphics 'ORTEPIII(Burnett & Johnson, 1996)'
_computing_publication_material
;
SHELXL-97 (Sheldrick, 1997); PARST (Nardelli, 1983, 1995);
WINGX (Farrugia, 1999)
;
_computing_structure_refinement 'SHELXL-97 (Sheldrick, 1997)'
_computing_structure_solution 'SIR97 (Altomare et al., 1999)'
_diffrn_ambient_temperature 295
_diffrn_measured_fraction_theta_full 0.996
_diffrn_measured_fraction_theta_max 0.996
_diffrn_measurement_device 'Nonius Kappa CCD'
_diffrn_measurement_method '\f scans and \w scans'
_diffrn_radiation_monochromator graphite
_diffrn_radiation_source 'fine-focus sealed tube'
_diffrn_radiation_type MoK\a
_diffrn_radiation_wavelength 0.71070
_diffrn_reflns_av_R_equivalents 0.028
_diffrn_reflns_av_sigmaI/netI 0.0457
_diffrn_reflns_limit_h_max 12
_diffrn_reflns_limit_h_min -12
_diffrn_reflns_limit_k_max 13
_diffrn_reflns_limit_k_min -13
_diffrn_reflns_limit_l_max 14
_diffrn_reflns_limit_l_min -14
_diffrn_reflns_number 10025
_diffrn_reflns_theta_full 27.00
_diffrn_reflns_theta_max 27.00
_diffrn_reflns_theta_min 3.03
_exptl_absorpt_coefficient_mu 0.193
_exptl_absorpt_correction_type none
_exptl_crystal_colour colourless
_exptl_crystal_density_diffrn 1.415
_exptl_crystal_density_method 'not measured'
_exptl_crystal_description plate
_exptl_crystal_F_000 488
_exptl_crystal_size_max 0.50
_exptl_crystal_size_mid 0.28
_exptl_crystal_size_min 0.05
_refine_diff_density_max 0.532
_refine_diff_density_min -0.237
_refine_ls_extinction_method none
_refine_ls_goodness_of_fit_ref 1.108
_refine_ls_hydrogen_treatment mixed
_refine_ls_matrix_type full
_refine_ls_number_parameters 381
_refine_ls_number_reflns 4777
_refine_ls_number_restraints 0
_refine_ls_restrained_S_all 1.108
_refine_ls_R_factor_all 0.1031
_refine_ls_R_factor_gt 0.0580
_refine_ls_shift/su_max 0.001
_refine_ls_shift/su_mean 0.000
_refine_ls_structure_factor_coef Fsqd
_refine_ls_weighting_details 'calc w=1/[\s^2^(Fo^2^)+(0.0858P)^2^+0.3977P] where P=(Fo^2^+2Fc^2^)/3'
_refine_ls_weighting_scheme calc
_refine_ls_wR_factor_gt 0.1504
_refine_ls_wR_factor_ref 0.1960
_reflns_number_gt 2970
_reflns_number_total 4777
_reflns_threshold_expression I>2sigma(I)
_cod_data_source_file de5026.cif
_cod_data_source_block compound4
_cod_database_code 2100545

loop_
_symmetry_equiv_pos_as_xyz
'x, y, z'
'-x, -y, -z'

loop_
_atom_site_type_symbol
_atom_site_label
_atom_site_fract_x
_atom_site_fract_y
_atom_site_fract_z
_atom_site_U_iso_or_equiv
_atom_site_adp_type
_atom_site_calc_flag
_atom_site_refinement_flags
_atom_site_occupancy
S S1 0.66826(10) 0.04211(9) 0.38306(9) 0.0774(3) Uani d . 1
O O1 0.3748(3) 0.7107(3) 0.1458(3) 0.0864(7) Uani d . 1
O O2 0.1061(2) 0.4036(2) 0.5111(2) 0.0718(6) Uani d . 1
O O3 0.8379(3) 0.9353(3) -0.1316(2) 0.0914(8) Uani d . 1
N N1 0.5817(3) 0.6532(3) 0.1381(3) 0.0695(7) Uani d . 1
N N2 0.4267(3) 0.5614(3) 0.2363(3) 0.0689(7) Uani d . 1
N N3 0.6061(3) 0.4456(2) 0.2253(2) 0.0638(6) Uani d . 1
N N4 0.7690(3) 0.3068(3) 0.2198(2) 0.0665(7) Uani d . 1
N N5 0.7822(3) 0.2050(3) 0.2661(2) 0.0633(6) Uani d . 1
N N6 0.3971(2) 0.2532(2) 0.4294(2) 0.0626(6) Uani d . 1
N N7 0.4320(2) 0.3995(2) 0.3308(2) 0.0589(6) Uani d . 1
N N8 0.3162(2) 0.4221(2) 0.3767(2) 0.0612(6) Uani d . 1
C C1 0.8270(4) 0.7764(4) -0.0297(3) 0.0742(9) Uani d . 1
C C2 0.7633(4) 0.7074(3) 0.0369(3) 0.0708(9) Uani d . 1
C C3 0.6407(3) 0.7304(3) 0.0706(3) 0.0621(8) Uani d . 1
C C4 0.5816(4) 0.8257(3) 0.0362(3) 0.0687(8) Uani d . 1
C C5 0.6464(4) 0.8966(3) -0.0313(3) 0.0686(9) Uani d . 1
C C6 0.7682(4) 0.8721(3) -0.0646(3) 0.0683(8) Uani d . 1
C C7 0.4597(4) 0.6480(3) 0.1692(3) 0.0680(8) Uani d . 1
C C8 0.4946(3) 0.4683(3) 0.2618(3) 0.0622(7) Uani d . 1
C C9 0.6578(3) 0.3447(3) 0.2557(3) 0.0598(7) Uani d . 1
C C10 0.6825(3) 0.1776(3) 0.3275(3) 0.0594(7) Uani d . 1
C C11 0.5993(3) 0.2680(3) 0.3226(3) 0.0572(7) Uani d . 1
C C12 0.4791(3) 0.2978(3) 0.3637(3) 0.0581(7) Uani d . 1
C C13 0.3012(3) 0.3318(3) 0.4342(3) 0.0596(7) Uani d . 1
C C14 0.1937(3) 0.3163(3) 0.5018(3) 0.0635(8) Uani d . 1
C C15 0.1615(4) 0.2332(4) 0.5650(4) 0.0830(10) Uani d . 1
C C16 0.0497(4) 0.2703(5) 0.6177(4) 0.0889(11) Uani d . 1
C C17 0.0194(4) 0.3718(4) 0.5836(4) 0.0818(10) Uani d . 1
C C18 0.8984(4) 0.1414(4) 0.2455(4) 0.0774(10) Uani d . 1
C C19 0.7894(6) 1.0435(5) -0.1578(5) 0.0941(12) Uani d . 1
C C20 0.6584(5) 0.1330(5) 0.5462(4) 0.0823(10) Uani d . 1
H H1 0.358(3) 0.561(3) 0.259(3) 0.050(9) Uiso d . 1
H H2 0.628(4) 0.604(4) 0.154(4) 0.093(13) Uiso d . 1
H H3 0.199(4) 0.158(4) 0.562(4) 0.106(13) Uiso d . 1
H H4 0.012(4) 0.232(4) 0.668(4) 0.095(12) Uiso d . 1
H H5 -0.054(4) 0.423(4) 0.596(3) 0.089(11) Uiso d . 1
H H6 0.987(5) 0.210(5) 0.261(4) 0.113(15) Uiso d . 1
H H7 0.922(6) 0.102(6) 0.313(6) 0.17(2) Uiso d . 1
H H8 0.899(5) 0.083(5) 0.155(5) 0.139(17) Uiso d . 1
H H9 0.493(4) 0.842(3) 0.062(3) 0.075(10) Uiso d . 1
H H10 0.602(3) 0.960(4) -0.058(3) 0.082(10) Uiso d . 1
H H11 0.909(4) 0.758(4) -0.050(3) 0.086(11) Uiso d . 1
H H12 0.800(3) 0.649(3) 0.066(3) 0.079(10) Uiso d . 1
H H13 0.785(5) 1.123(5) -0.074(5) 0.123(16) Uiso d . 1
H H14 0.856(4) 1.071(4) -0.203(4) 0.101(13) Uiso d . 1
H H15 0.697(5) 1.012(5) -0.209(4) 0.117(16) Uiso d . 1
H H16 0.739(5) 0.215(4) 0.590(4) 0.102(13) Uiso d . 1
H H17 0.574(5) 0.164(5) 0.544(4) 0.121(15) Uiso d . 1
H H18 0.647(5) 0.058(5) 0.587(5) 0.142(17) Uiso d . 1
O O1A 0.1086(5) 0.5967(5) -0.0467(5) 0.0851(13) Uani d P 0.50
O O2A 0.1332(7) 0.5957(9) 0.1852(7) 0.143(3) Uani d P 0.50
H H1A 0.1311 0.6235 -0.1146 0.12(3) Uiso d P 0.50
H H1B 0.1768 0.6192 0.0160 0.10(3) Uiso d P 0.50
H H2A 0.0601 0.5036 0.1503 0.050 Uiso d P 0.50
H H2B 0.0935 0.6266 0.1357 0.050 Uiso d P 0.50

loop_
_atom_site_aniso_label
_atom_site_aniso_U_11
_atom_site_aniso_U_22
_atom_site_aniso_U_33
_atom_site_aniso_U_12
_atom_site_aniso_U_13
_atom_site_aniso_U_23
S1 0.0945(7) 0.0691(5) 0.0858(6) 0.0371(5) 0.0209(5) 0.0413(4)
O1 0.0879(17) 0.0813(15) 0.1128(18) 0.0414(13) 0.0195(14) 0.0548(14)
O2 0.0646(13) 0.0661(12) 0.0954(15) 0.0231(11) 0.0219(11) 0.0380(11)
O3 0.116(2) 0.0966(17) 0.1016(18) 0.0498(16) 0.0423(15) 0.0667(15)
N1 0.0785(19) 0.0616(15) 0.0837(18) 0.0307(14) 0.0148(14) 0.0404(14)
N2 0.0722(19) 0.0596(15) 0.0884(19) 0.0265(14) 0.0215(16) 0.0375(14)
N3 0.0707(17) 0.0551(14) 0.0719(15) 0.0218(12) 0.0149(13) 0.0284(12)
N4 0.0716(17) 0.0637(15) 0.0689(15) 0.0234(13) 0.0125(12) 0.0280(12)
N5 0.0689(16) 0.0623(14) 0.0612(14) 0.0266(12) 0.0088(12) 0.0228(12)
N6 0.0521(14) 0.0600(14) 0.0777(16) 0.0138(11) 0.0045(12) 0.0317(12)
N7 0.0614(15) 0.0480(12) 0.0676(14) 0.0166(11) 0.0080(11) 0.0227(11)
N8 0.0585(15) 0.0544(13) 0.0693(14) 0.0181(11) 0.0075(11) 0.0218(11)
C1 0.092(3) 0.074(2) 0.078(2) 0.0409(19) 0.0264(18) 0.0401(17)
C2 0.089(2) 0.0655(18) 0.0747(19) 0.0408(17) 0.0172(17) 0.0361(16)
C3 0.080(2) 0.0492(15) 0.0585(16) 0.0186(14) 0.0041(14) 0.0242(13)
C4 0.080(2) 0.0614(17) 0.0727(19) 0.0289(16) 0.0088(16) 0.0322(15)
C5 0.088(2) 0.0581(17) 0.0663(18) 0.0269(16) 0.0035(16) 0.0316(14)
C6 0.091(2) 0.0619(17) 0.0597(16) 0.0280(17) 0.0126(16) 0.0288(14)
C7 0.081(2) 0.0546(16) 0.0711(18) 0.0245(16) 0.0086(16) 0.0259(14)
C8 0.075(2) 0.0450(14) 0.0651(17) 0.0164(14) 0.0050(14) 0.0215(13)
C9 0.0645(18) 0.0520(15) 0.0608(16) 0.0173(14) 0.0056(13) 0.0199(13)
C10 0.0638(18) 0.0572(16) 0.0591(16) 0.0212(14) 0.0097(13) 0.0220(13)
C11 0.0578(17) 0.0504(15) 0.0623(16) 0.0154(13) 0.0046(13) 0.0220(12)
C12 0.0577(17) 0.0483(14) 0.0656(16) 0.0113(13) -0.0001(13) 0.0236(13)
C13 0.0536(16) 0.0504(15) 0.0704(17) 0.0101(13) -0.0005(13) 0.0237(13)
C14 0.0486(16) 0.0622(17) 0.0802(19) 0.0136(13) 0.0036(14) 0.0311(15)
C15 0.064(2) 0.091(3) 0.116(3) 0.0243(19) 0.0134(19) 0.066(2)
C16 0.072(2) 0.103(3) 0.116(3) 0.022(2) 0.028(2) 0.067(3)
C17 0.067(2) 0.084(2) 0.107(3) 0.0202(19) 0.027(2) 0.046(2)
C18 0.074(2) 0.089(2) 0.076(2) 0.043(2) 0.0164(18) 0.029(2)
C19 0.119(4) 0.086(3) 0.103(3) 0.032(3) 0.022(3) 0.064(3)
C20 0.076(2) 0.105(3) 0.078(2) 0.026(2) 0.0157(19) 0.047(2)
O1A 0.085(3) 0.081(3) 0.097(3) 0.014(3) 0.023(3) 0.045(3)
O2A 0.110(5) 0.187(7) 0.123(5) 0.056(5) 0.036(4) 0.033(5)

loop_
_atom_type_symbol
_atom_type_description
_atom_type_scat_dispersion_real
_atom_type_scat_dispersion_imag
_atom_type_scat_source
C C 0.0033 0.0016 'International Tables Vol C Tables 4.2.6.8 and 6.1.1.4'
H H 0.0000 0.0000 'International Tables Vol C Tables 4.2.6.8 and 6.1.1.4'
N N 0.0061 0.0033 'International Tables Vol C Tables 4.2.6.8 and 6.1.1.4'
O O 0.0106 0.0060 'International Tables Vol C Tables 4.2.6.8 and 6.1.1.4'
S S 0.1246 0.1234 'International Tables Vol C Tables 4.2.6.8 and 6.1.1.4'

loop_
_geom_angle_atom_site_label_1
_geom_angle_atom_site_label_2
_geom_angle_atom_site_label_3
_geom_angle
C10 S1 C20 100.75(18)
C17 O2 C14 105.9(3)
C6 O3 C19 117.7(3)
C7 N1 C3 128.0(3)
C7 N1 H2 119(3)
C3 N1 H2 113(3)
C8 N2 C7 129.4(3)
C8 N2 H1 113(2)
C7 N2 H1 117(2)
C8 N3 C9 115.8(3)
C9 N4 N5 103.4(3)
C10 N5 N4 113.5(2)
C10 N5 C18 128.6(3)
N4 N5 C18 117.9(3)
C12 N6 C13 102.9(2)
N8 N7 C12 110.4(2)
N8 N7 C8 125.6(2)
C12 N7 C8 124.0(3)
C13 N8 N7 101.1(2)
C2 C1 C6 119.7(4)
C2 C1 H11 119(2)
C6 C1 H11 121(2)
C1 C2 C3 121.5(3)
C1 C2 H12 123(2)
C3 C2 H12 116(2)
C2 C3 C4 119.1(3)
C2 C3 N1 117.5(3)
C4 C3 N1 123.4(3)
C3 C4 C5 119.6(3)
C3 C4 H9 118.0(19)
C5 C4 H9 122.4(19)
C6 C5 C4 120.6(3)
C6 C5 H10 120(2)
C4 C5 H10 119(2)
O3 C6 C5 124.7(3)
O3 C6 C1 115.8(3)
C5 C6 C1 119.5(3)
O1 C7 N1 126.8(3)
O1 C7 N2 117.3(3)
N1 C7 N2 115.9(3)
N3 C8 N2 123.7(3)
N3 C8 N7 122.5(3)
N2 C8 N7 113.8(3)
N4 C9 N3 122.3(3)
N4 C9 C11 112.4(3)
N3 C9 C11 125.3(3)
N5 C10 C11 105.6(2)
N5 C10 S1 122.3(2)
C11 C10 S1 131.9(2)
C10 C11 C9 105.1(3)
C10 C11 C12 137.5(3)
C9 C11 C12 117.4(2)
N6 C12 N7 109.2(3)
N6 C12 C11 135.9(3)
N7 C12 C11 114.9(3)
N8 C13 N6 116.4(3)
N8 C13 C14 123.5(3)
N6 C13 C14 120.1(3)
C15 C14 O2 109.7(3)
C15 C14 C13 132.5(3)
O2 C14 C13 117.8(3)
C14 C15 C16 106.7(3)
C14 C15 H3 125(3)
C16 C15 H3 128(3)
C17 C16 C15 107.2(4)
C17 C16 H4 129(3)
C15 C16 H4 124(3)
C16 C17 O2 110.4(4)
C16 C17 H5 133(2)
O2 C17 H5 116(2)
N5 C18 H6 114(2)
N5 C18 H7 110(3)
H6 C18 H7 100(4)
N5 C18 H8 117(3)
H6 C18 H8 96(4)
H7 C18 H8 117(4)
O3 C19 H13 111(3)
O3 C19 H14 102(3)
H13 C19 H14 114(3)
O3 C19 H15 112(3)
H13 C19 H15 105(4)
H14 C19 H15 112(4)
S1 C20 H16 110(2)
S1 C20 H17 107(3)
H16 C20 H17 110(4)
S1 C20 H18 106(3)
H16 C20 H18 116(3)
H17 C20 H18 107(4)
H1A O1A H1B 113.4(5)
H2A O2A H2B 92.7(7)

loop_
_geom_bond_atom_site_label_1
_geom_bond_atom_site_label_2
_geom_bond_distance
S1 C10 1.741(3)
S1 C20 1.800(4)
O1 C7 1.223(4)
O2 C17 1.364(4)
O2 C14 1.370(4)
O3 C6 1.366(4)
O3 C19 1.417(4)
N1 C7 1.332(5)
N1 C3 1.416(4)
N1 H2 0.80(4)
N2 C8 1.372(4)
N2 C7 1.405(4)
N2 H1 0.77(3)
N3 C8 1.290(4)
N3 C9 1.383(3)
N4 C9 1.329(4)
N4 N5 1.364(3)
N5 C10 1.354(4)
N5 C18 1.457(4)
N6 C12 1.326(4)
N6 C13 1.373(4)
N7 N8 1.374(3)
N7 C12 1.382(3)
N7 C8 1.388(4)
N8 C13 1.329(4)
C1 C2 1.371(5)
C1 C6 1.392(4)
C1 H11 0.93(4)
C2 C3 1.387(5)
C2 H12 0.90(3)
C3 C4 1.387(4)
C4 C5 1.397(5)
C4 H9 1.01(4)
C5 C6 1.382(5)
C5 H10 0.97(4)
C9 C11 1.405(4)
C10 C11 1.383(4)
C11 C12 1.411(4)
C13 C14 1.439(4)
C14 C15 1.339(5)
C15 C16 1.406(6)
C15 H3 0.93(4)
C16 C17 1.321(5)
C16 H4 0.90(4)
C17 H5 0.99(4)
C18 H6 1.01(5)
C18 H7 1.01(6)
C18 H8 1.00(5)
C19 H13 1.04(5)
C19 H14 0.97(4)
C19 H15 0.97(5)
C20 H16 1.00(4)
C20 H17 0.97(5)
C20 H18 1.04(5)
O1A H1A 0.953(5)
O1A H1B 0.859(6)
O2A H2A 1.029(8)
O2A H2B 0.833(8)
